data_7021979
loop_
_publ_author_name
'Li, Bing'
'Liao, Jian-Hong'
'Tang, Hao-Tsan'
'Li, Yi-Juan'
'Liu, C. W.'

_publ_section_title
;
 Substitution reactions on a hypercoordinated main-group element
 encapsulated in a pentacapped trigonal prismatic copper cage.
;
_journal_issue 40
_journal_name_full 'Dalton transactions (Cambridge, England : 2003)'
_journal_page_first 14384
_journal_page_last 14387
_journal_paper_doi 10.1039/c3dt51835c
_journal_volume 42
_journal_year 2013
_chemical_formula_sum 'C36 H84 Br4 Cu11 F6 O12 P7 S12'
_chemical_formula_weight 2443.12
_chemical_name_systematic
; 
 ? 
;
_space_group_IT_number 2
_symmetry_cell_setting triclinic
_symmetry_space_group_name_Hall '-P 1'
_symmetry_space_group_name_H-M 'P -1'
_atom_sites_solution_hydrogens geom
_atom_sites_solution_primary direct
_atom_sites_solution_secondary difmap
_audit_creation_method SHELXL-97
_cell_angle_alpha 103.0220(10)
_cell_angle_beta 107.1190(10)
_cell_angle_gamma 91.2670(10)
_cell_formula_units_Z 2
_cell_length_a 14.7246(4)
_cell_length_b 15.2002(4)
_cell_length_c 21.1551(6)
_cell_measurement_reflns_used 9995
_cell_measurement_temperature 296(2)
_cell_measurement_theta_max 25.76
_cell_measurement_theta_min 2.20
_cell_volume 4388.8(2)
_computing_cell_refinement 'Bruker SAINT'
_computing_data_collection 'Bruker APEX2'
_computing_data_reduction 'Bruker SAINT'
_computing_molecular_graphics 'Bruker SHELXTL'
_computing_publication_material 'Bruker SHELXTL'
_computing_structure_refinement 'SHELXL-97 (Sheldrick, 2008)'
_computing_structure_solution 'SHELXS-97 (Sheldrick, 2008)'
_diffrn_ambient_temperature 296(2)
_diffrn_measured_fraction_theta_full 0.998
_diffrn_measured_fraction_theta_max 0.998
_diffrn_measurement_device_type 'Bruker APEX-II CCD'
_diffrn_measurement_method '\f and \w scans'
_diffrn_radiation_monochromator graphite
_diffrn_radiation_source 'fine-focus sealed tube'
_diffrn_radiation_type MoK\a
_diffrn_radiation_wavelength 0.71073
_diffrn_reflns_av_R_equivalents 0.0263
_diffrn_reflns_av_sigmaI/netI 0.0268
_diffrn_reflns_limit_h_max 17
_diffrn_reflns_limit_h_min -17
_diffrn_reflns_limit_k_max 18
_diffrn_reflns_limit_k_min -18
_diffrn_reflns_limit_l_max 25
_diffrn_reflns_limit_l_min -25
_diffrn_reflns_number 52219
_diffrn_reflns_theta_full 25.00
_diffrn_reflns_theta_max 25.00
_diffrn_reflns_theta_min 1.45
_exptl_absorpt_coefficient_mu 4.894
_exptl_absorpt_correction_T_max 0.5687
_exptl_absorpt_correction_T_min 0.3411
_exptl_absorpt_correction_type multi-scan
_exptl_absorpt_process_details SADABS
_exptl_crystal_colour yellow
_exptl_crystal_density_diffrn 1.849
_exptl_crystal_density_method 'not measured'
_exptl_crystal_description plate
_exptl_crystal_F_000 2412
_exptl_crystal_size_max 0.28
_exptl_crystal_size_mid 0.24
_exptl_crystal_size_min 0.13
_refine_diff_density_max 1.839
_refine_diff_density_min -0.634
_refine_diff_density_rms 0.095
_refine_ls_extinction_method none
_refine_ls_goodness_of_fit_ref 1.079
_refine_ls_hydrogen_treatment constr
_refine_ls_matrix_type full
_refine_ls_number_parameters 820
_refine_ls_number_reflns 15422
_refine_ls_number_restraints 16
_refine_ls_restrained_S_all 1.081
_refine_ls_R_factor_all 0.0470
_refine_ls_R_factor_gt 0.0373
_refine_ls_shift/su_max 0.001
_refine_ls_shift/su_mean 0.000
_refine_ls_structure_factor_coef Fsqd
_refine_ls_weighting_details 'calc w=1/[\s^2^(Fo^2^)+(0.0693P)^2^+1.9353P] where P=(Fo^2^+2Fc^2^)/3'
_refine_ls_weighting_scheme calc
_refine_ls_wR_factor_gt 0.1108
_refine_ls_wR_factor_ref 0.1162
_reflns_number_gt 12474
_reflns_number_total 15422
_reflns_threshold_expression >2sigma(I)
_cod_data_source_file c3dt51835c.txt
_cod_data_source_block 1
_cod_depositor_comments
;
The following automatic conversions were performed:

'_symmetry_cell_setting' value 'Triclinic' changed to 'triclinic'
according to /home/saulius/struct/CIF-dictionaries/cif_core.dic
dictionary named 'cif_core.dic' version 2.4.2 from 2011-04-26.

Automatic conversion script
Id: cif_fix_values 1891 2012-01-12 08:04:46Z andrius 
;
_cod_original_sg_symbol_H-M P-1
_cod_database_code 7021979

loop_
_symmetry_equiv_pos_as_xyz
'x, y, z'
'-x, -y, -z'

loop_
_atom_site_label
_atom_site_type_symbol
_atom_site_fract_x
_atom_site_fract_y
_atom_site_fract_z
_atom_site_U_iso_or_equiv
_atom_site_adp_type
_atom_site_occupancy
_atom_site_symmetry_multiplicity
_atom_site_calc_flag
_atom_site_refinement_flags
_atom_site_disorder_assembly
_atom_site_disorder_group
Br4 Br 0.89182(3) 0.47625(3) 0.23784(2) 0.04425(11) Uani 1 1 d . . .
Br1 Br 1.06636(3) 0.56732(3) 0.41820(2) 0.04861(12) Uani 1 1 d . . .
Br2 Br 0.64270(3) 0.37371(3) 0.21070(2) 0.05119(12) Uani 1 1 d . . .
Br3 Br 0.96670(3) 0.49097(3) 0.08302(2) 0.05086(12) Uani 1 1 d . . .
C1 C 0.5013(4) 0.5598(4) 0.2978(3) 0.0682(14) Uani 1 1 d . . .
H1 H 0.5166 0.5430 0.2548 0.082 Uiso 1 1 calc R . .
C2 C 0.4792(6) 0.4756(5) 0.3164(5) 0.125(3) Uani 1 1 d . . .
H2A H 0.5363 0.4457 0.3285 0.188 Uiso 1 1 calc R . .
H2B H 0.4324 0.4362 0.2783 0.188 Uiso 1 1 calc R . .
H2C H 0.4547 0.4902 0.3544 0.188 Uiso 1 1 calc R . .
C3 C 0.4240(6) 0.6187(7) 0.2890(6) 0.159(5) Uani 1 1 d . . .
H3A H 0.4051 0.6326 0.3296 0.238 Uiso 1 1 calc R . .
H3B H 0.3705 0.5883 0.2511 0.238 Uiso 1 1 calc R . .
H3C H 0.4453 0.6738 0.2806 0.238 Uiso 1 1 calc R . .
C4 C 0.6455(4) 0.8188(3) 0.3823(3) 0.0607(13) Uani 1 1 d . . .
H4 H 0.5917 0.7984 0.3404 0.073 Uiso 1 1 calc R . .
C5 C 0.6096(6) 0.8400(5) 0.4420(4) 0.104(2) Uani 1 1 d . . .
H5A H 0.5725 0.7877 0.4427 0.157 Uiso 1 1 calc R . .
H5B H 0.5704 0.8895 0.4389 0.157 Uiso 1 1 calc R . .
H5C H 0.6626 0.8567 0.4831 0.157 Uiso 1 1 calc R . .
C6 C 0.7049(6) 0.8940(4) 0.3759(5) 0.107(3) Uani 1 1 d . . .
H6A H 0.7676 0.8994 0.4081 0.160 Uiso 1 1 calc R . .
H6B H 0.6761 0.9496 0.3851 0.160 Uiso 1 1 calc R . .
H6C H 0.7097 0.8819 0.3305 0.160 Uiso 1 1 calc R . .
C7 C 0.5243(5) 0.6684(6) 0.0463(4) 0.097(2) Uani 1 1 d U . .
H7 H 0.5156 0.6045 0.0215 0.116 Uiso 1 1 calc R . .
C8 C 0.5007(7) 0.7257(10) -0.0052(6) 0.195(6) Uani 1 1 d U . .
H8A H 0.5098 0.7887 0.0182 0.292 Uiso 1 1 calc R . .
H8B H 0.4354 0.7104 -0.0332 0.292 Uiso 1 1 calc R . .
H8C H 0.5418 0.7144 -0.0334 0.292 Uiso 1 1 calc R . .
C9 C 0.4649(6) 0.6805(10) 0.0927(5) 0.178(6) Uani 1 1 d U . .
H9A H 0.4742 0.6337 0.1172 0.267 Uiso 1 1 calc R . .
H9B H 0.3988 0.6767 0.0665 0.267 Uiso 1 1 calc R . .
H9C H 0.4830 0.7387 0.1244 0.267 Uiso 1 1 calc R . .
C10 C 0.7652(7) 0.6092(7) -0.0346(4) 0.120(3) Uani 1 1 d . . .
H10 H 0.8092 0.5717 -0.0103 0.144 Uiso 1 1 calc R . .
C11 C 0.7073(11) 0.5542(10) -0.1023(5) 0.226(7) Uani 1 1 d . . .
H11A H 0.6502 0.5270 -0.0986 0.339 Uiso 1 1 calc R . .
H11B H 0.7435 0.5075 -0.1186 0.339 Uiso 1 1 calc R . .
H11C H 0.6906 0.5924 -0.1337 0.339 Uiso 1 1 calc R . .
C12 C 0.8190(9) 0.6868(9) -0.0417(6) 0.196(6) Uani 1 1 d . . .
H12A H 0.8713 0.6663 -0.0577 0.294 Uiso 1 1 calc R . .
H12B H 0.8432 0.7295 0.0018 0.294 Uiso 1 1 calc R . .
H12C H 0.7777 0.7155 -0.0738 0.294 Uiso 1 1 calc R . .
C13 C 0.9954(4) 0.9447(3) 0.2912(3) 0.0651(14) Uani 1 1 d . . .
H13 H 1.0083 0.9581 0.3407 0.078 Uiso 1 1 calc R . .
C14 C 0.8908(5) 0.9482(4) 0.2586(4) 0.092(2) Uani 1 1 d . . .
H14A H 0.8771 0.9355 0.2100 0.137 Uiso 1 1 calc R . .
H14B H 0.8732 1.0075 0.2749 0.137 Uiso 1 1 calc R . .
H14C H 0.8552 0.9038 0.2700 0.137 Uiso 1 1 calc R . .
C15 C 1.0593(6) 1.0088(4) 0.2756(4) 0.101(2) Uani 1 1 d . . .
H15A H 1.1243 1.0064 0.3018 0.151 Uiso 1 1 calc R . .
H15B H 1.0415 1.0693 0.2871 0.151 Uiso 1 1 calc R . .
H15C H 1.0533 0.9918 0.2279 0.151 Uiso 1 1 calc R . .
C16 C 1.2185(4) 0.8401(4) 0.3836(3) 0.0735(16) Uani 1 1 d . . .
H16 H 1.2215 0.8404 0.3380 0.088 Uiso 1 1 calc R . .
C17 C 1.2740(5) 0.7667(6) 0.4085(5) 0.122(3) Uani 1 1 d . . .
H17A H 1.2649 0.7619 0.4508 0.183 Uiso 1 1 calc R . .
H17B H 1.3406 0.7811 0.4155 0.183 Uiso 1 1 calc R . .
H17C H 1.2521 0.7101 0.3753 0.183 Uiso 1 1 calc R . .
C18 C 1.2521(5) 0.9325(5) 0.4303(4) 0.122(3) Uani 1 1 d . . .
H18A H 1.2120 0.9760 0.4130 0.182 Uiso 1 1 calc R . .
H18B H 1.3168 0.9485 0.4329 0.182 Uiso 1 1 calc R . .
H18C H 1.2491 0.9320 0.4750 0.182 Uiso 1 1 calc R . .
C19 C 1.2937(4) 0.4231(5) 0.4379(3) 0.0846(18) Uani 1 1 d U . .
H19 H 1.2302 0.4155 0.4431 0.101 Uiso 1 1 calc R . .
C20 C 1.3546(9) 0.3554(8) 0.4650(4) 0.168(5) Uani 1 1 d U . .
H20A H 1.3179 0.2975 0.4513 0.253 Uiso 1 1 calc R . .
H20B H 1.3775 0.3742 0.5139 0.253 Uiso 1 1 calc R . .
H20C H 1.4078 0.3505 0.4474 0.253 Uiso 1 1 calc R . .
C21 C 1.3357(7) 0.5162(7) 0.4688(6) 0.156(4) Uani 1 1 d U . .
H21A H 1.4030 0.5192 0.4747 0.233 Uiso 1 1 calc R . .
H21B H 1.3257 0.5364 0.5124 0.233 Uiso 1 1 calc R . .
H21C H 1.3062 0.5546 0.4398 0.233 Uiso 1 1 calc R . .
C22 C 1.2666(5) 0.2065(5) 0.2587(4) 0.095(2) Uani 1 1 d DU . .
H22 H 1.2467 0.1951 0.2967 0.114 Uiso 1 1 calc R A 1
C23 C 1.2221(9) 0.1339(6) 0.2009(6) 0.179(5) Uani 1 1 d U B .
H23A H 1.1557 0.1240 0.1967 0.268 Uiso 1 1 calc R . .
H23B H 1.2525 0.0797 0.2066 0.268 Uiso 1 1 calc R . .
H23C H 1.2281 0.1489 0.1606 0.268 Uiso 1 1 calc R . .
C24 C 1.3754(6) 0.2154(9) 0.2819(10) 0.163(8) Uani 0.65 1 d PD B 1
H24A H 1.3983 0.1763 0.3118 0.245 Uiso 0.65 1 calc PR B 1
H24B H 1.3990 0.2771 0.3056 0.245 Uiso 0.65 1 calc PR B 1
H24C H 1.3976 0.1985 0.2428 0.245 Uiso 0.65 1 calc PR B 1
C24' C 1.3458(17) 0.2108(18) 0.2085(19) 0.163(8) Uani 0.35 1 d P B 2
H24D H 1.3347 0.1556 0.1735 0.245 Uiso 0.35 1 calc PR B 2
H24E H 1.4108 0.2178 0.2373 0.245 Uiso 0.35 1 calc PR B 2
H24F H 1.3340 0.2613 0.1879 0.245 Uiso 0.35 1 calc PR B 2
C25 C 0.8433(4) 0.2292(5) -0.0757(3) 0.0766(16) Uani 1 1 d . . .
H25 H 0.7854 0.1918 -0.0806 0.092 Uiso 1 1 calc R . .
C26 C 0.8981(7) 0.1794(6) -0.1209(3) 0.126(3) Uani 1 1 d . . .
H26A H 0.8591 0.1670 -0.1677 0.188 Uiso 1 1 calc R . .
H26B H 0.9146 0.1234 -0.1088 0.188 Uiso 1 1 calc R . .
H26C H 0.9552 0.2163 -0.1148 0.188 Uiso 1 1 calc R . .
C27 C 0.8193(6) 0.3170(5) -0.0904(3) 0.098(2) Uani 1 1 d . . .
H27A H 0.7831 0.3459 -0.0619 0.147 Uiso 1 1 calc R . .
H27B H 0.7821 0.3079 -0.1375 0.147 Uiso 1 1 calc R . .
H27C H 0.8769 0.3548 -0.0817 0.147 Uiso 1 1 calc R . .
C28 C 0.7702(10) 0.0538(11) 0.0276(11) 0.136(6) Uiso 0.50 1 d PDU C 1
H28 H 0.7523 0.0875 0.0667 0.164 Uiso 0.50 1 calc PR C 1
C29 C 0.8247(18) -0.0162(16) 0.0637(13) 0.173(9) Uiso 0.50 1 d PDU C 1
H29A H 0.8481 -0.0581 0.0323 0.260 Uiso 0.50 1 calc PR C 1
H29B H 0.7823 -0.0486 0.0793 0.260 Uiso 0.50 1 calc PR C 1
H29C H 0.8774 0.0149 0.1019 0.260 Uiso 0.50 1 calc PR C 1
C30 C 0.6657(17) 0.039(3) -0.0259(18) 0.30(2) Uiso 0.50 1 d PDU C 1
H30A H 0.6645 -0.0057 -0.0662 0.455 Uiso 0.50 1 calc PR C 1
H30B H 0.6492 0.0955 -0.0378 0.455 Uiso 0.50 1 calc PR C 1
H30C H 0.6207 0.0195 -0.0060 0.455 Uiso 0.50 1 calc PR C 1
C28' C 0.9111(15) 0.0484(13) 0.0189(13) 0.185(10) Uiso 0.50 1 d PDU C 2
H28' H 0.9742 0.0640 0.0156 0.222 Uiso 0.50 1 calc PR C 2
C29' C 0.899(2) 0.007(2) 0.0753(14) 0.205(12) Uiso 0.50 1 d PDU C 2
H29D H 0.9607 0.0086 0.1082 0.307 Uiso 0.50 1 calc PR C 2
H29E H 0.8720 -0.0545 0.0563 0.307 Uiso 0.50 1 calc PR C 2
H29F H 0.8582 0.0413 0.0971 0.307 Uiso 0.50 1 calc PR C 2
C30' C 0.836(2) -0.019(2) -0.0395(15) 0.239(14) Uiso 0.50 1 d PD C 2
H30D H 0.7879 -0.0400 -0.0224 0.358 Uiso 0.50 1 calc PR C 2
H30E H 0.8659 -0.0696 -0.0577 0.358 Uiso 0.50 1 calc PR C 2
H30F H 0.8063 0.0109 -0.0748 0.358 Uiso 0.50 1 calc PR C 2
C31 C 0.9741(4) 0.1855(4) 0.4460(2) 0.0626(14) Uani 1 1 d . . .
H31 H 0.9520 0.2389 0.4708 0.075 Uiso 1 1 calc R . .
C32 C 0.9351(6) 0.0998(5) 0.4580(3) 0.099(2) Uani 1 1 d . . .
H32A H 0.9617 0.0486 0.4367 0.149 Uiso 1 1 calc R . .
H32B H 0.8668 0.0924 0.4386 0.149 Uiso 1 1 calc R . .
H32C H 0.9519 0.1042 0.5061 0.149 Uiso 1 1 calc R . .
C33 C 1.0797(5) 0.1945(7) 0.4648(4) 0.115(3) Uani 1 1 d . . .
H33A H 1.1006 0.1401 0.4425 0.172 Uiso 1 1 calc R . .
H33B H 1.1065 0.2039 0.5133 0.172 Uiso 1 1 calc R . .
H33C H 1.1005 0.2452 0.4508 0.172 Uiso 1 1 calc R . .
C34 C 0.6716(5) 0.2010(5) 0.3272(4) 0.098(2) Uani 1 1 d D . .
H34 H 0.6573 0.2216 0.2849 0.117 Uiso 1 1 calc R D 1
C35 C 0.6123(12) 0.1129(10) 0.3179(16) 0.154(7) Uani 0.50 1 d PD E 1
H35A H 0.6083 0.0731 0.2747 0.230 Uiso 0.50 1 calc PR E 1
H35B H 0.5493 0.1258 0.3192 0.230 Uiso 0.50 1 calc PR E 1
H35C H 0.6420 0.0842 0.3538 0.230 Uiso 0.50 1 calc PR E 1
C36 C 0.6490(13) 0.2702(12) 0.3842(10) 0.154(7) Uani 0.50 1 d PD E 1
H36A H 0.6223 0.2388 0.4102 0.230 Uiso 0.50 1 calc PR E 1
H36B H 0.6039 0.3088 0.3646 0.230 Uiso 0.50 1 calc PR E 1
H36C H 0.7066 0.3063 0.4135 0.230 Uiso 0.50 1 calc PR E 1
C35' C 0.6173(13) 0.1205(14) 0.2667(9) 0.159(7) Uani 0.50 1 d PD E 2
H35D H 0.6412 0.1188 0.2289 0.238 Uiso 0.50 1 calc PR E 2
H35E H 0.5504 0.1283 0.2533 0.238 Uiso 0.50 1 calc PR E 2
H35F H 0.6269 0.0646 0.2806 0.238 Uiso 0.50 1 calc PR E 2
C36' C 0.6293(13) 0.206(2) 0.3848(8) 0.159(7) Uani 0.50 1 d PD E 2
H36D H 0.6125 0.1453 0.3870 0.238 Uiso 0.50 1 calc PR E 2
H36E H 0.5733 0.2379 0.3769 0.238 Uiso 0.50 1 calc PR E 2
H36F H 0.6753 0.2367 0.4271 0.238 Uiso 0.50 1 calc PR E 2
Cu9 Cu 0.81693(5) 0.43485(4) 0.09204(4) 0.06548(18) Uani 1 1 d . C .
Cu2 Cu 0.94201(5) 0.61884(5) 0.16654(3) 0.06324(17) Uani 1 1 d . C .
Cu1 Cu 1.03383(5) 0.40070(5) 0.16481(3) 0.06479(18) Uani 1 1 d . B .
Cu7 Cu 1.08243(5) 0.56007(4) 0.30717(3) 0.05974(17) Uani 1 1 d . B .
Cu4 Cu 0.91630(4) 0.62657(4) 0.36729(4) 0.06152(17) Uani 1 1 d . C .
Cu3 Cu 1.00450(5) 0.41008(4) 0.36039(4) 0.06370(17) Uani 1 1 d . . .
Cu8 Cu 0.77361(5) 0.43859(4) 0.31336(3) 0.06151(17) Uani 1 1 d . . .
Cu6 Cu 0.68557(6) 0.51603(4) 0.18567(3) 0.06662(18) Uani 1 1 d . C .
Cu5 Cu 0.77555(5) 0.29659(5) 0.18092(3) 0.06562(18) Uani 1 1 d . B .
Cu10 Cu 0.80762(4) 0.69903(4) 0.24438(3) 0.05063(14) Uani 1 1 d . C .
Cu11 Cu 0.97636(4) 0.25716(4) 0.22964(3) 0.05167(14) Uani 1 1 d . B .
F1 F 0.2959(5) 0.9425(6) 0.2756(5) 0.233(4) Uani 1 1 d . . .
F2 F 0.4851(5) 0.8801(7) 0.2569(4) 0.233(4) Uani 1 1 d . . .
F3 F 0.3712(9) 0.9500(13) 0.2084(7) 0.363(10) Uani 1 1 d . . .
F4 F 0.4103(6) 0.8726(7) 0.3296(5) 0.237(4) Uani 1 1 d . . .
F5 F 0.3441(8) 0.8266(7) 0.2219(8) 0.388(10) Uani 1 1 d . . .
F6 F 0.4386(8) 0.9948(6) 0.3047(9) 0.355(9) Uani 1 1 d . . .
O1 O 0.5849(2) 0.6125(2) 0.35009(17) 0.0597(9) Uani 1 1 d . . .
O2 O 0.7074(2) 0.7435(2) 0.39196(16) 0.0525(8) Uani 1 1 d . . .
O3 O 0.6220(2) 0.6897(3) 0.08814(19) 0.0685(10) Uani 1 1 d . . .
O4 O 0.7027(3) 0.6414(3) 0.00148(17) 0.0722(10) Uani 1 1 d . . .
O5 O 1.0220(3) 0.85244(19) 0.26798(16) 0.0549(8) Uani 1 1 d . . .
O6 O 1.1184(2) 0.8188(2) 0.38037(17) 0.0598(8) Uani 1 1 d . . .
O7 O 1.2874(2) 0.4007(3) 0.36455(19) 0.0822(13) Uani 1 1 d . B .
O8 O 1.2356(3) 0.2940(3) 0.2490(2) 0.0750(11) Uani 1 1 d . B .
O9 O 0.9093(3) 0.2457(3) -0.00528(17) 0.0711(10) Uani 1 1 d . . .
O10 O 0.8504(3) 0.1173(3) 0.0359(3) 0.0972(15) Uani 1 1 d DU . .
O11 O 0.9393(2) 0.1789(2) 0.37076(15) 0.0506(7) Uani 1 1 d . E .
O12 O 0.7691(3) 0.1832(3) 0.3504(2) 0.0689(10) Uani 1 1 d . E .
P1 P 0.68166(8) 0.64633(7) 0.34352(6) 0.0406(2) Uani 1 1 d . . .
P2 P 0.70579(9) 0.63583(8) 0.07501(6) 0.0476(3) Uani 1 1 d . C .
P3 P 1.03743(8) 0.78048(7) 0.31194(6) 0.0419(2) Uani 1 1 d . C .
P4 P 1.20018(8) 0.36596(8) 0.30115(6) 0.0472(3) Uani 1 1 d . . .
P5 P 0.88189(9) 0.22084(9) 0.05557(6) 0.0509(3) Uani 1 1 d . C .
P6 P 0.85455(8) 0.22903(7) 0.33660(6) 0.0434(3) Uani 1 1 d . . .
P7 P 0.38973(15) 0.91104(15) 0.26516(14) 0.1045(7) Uani 1 1 d . . .
S9 S 1.00713(8) 0.24847(9) 0.13102(6) 0.0516(3) Uani 1 1 d . . .
S10 S 0.76861(8) 0.28462(8) 0.07068(6) 0.0484(3) Uani 1 1 d . . .
S11 S 0.84178(8) 0.19224(7) 0.23597(6) 0.0458(2) Uani 1 1 d . B .
S1 S 0.78515(8) 0.57489(7) 0.38805(6) 0.0440(2) Uani 1 1 d . . .
S2 S 0.66282(8) 0.65136(8) 0.24586(6) 0.0461(2) Uani 1 1 d . . .
S3 S 0.68064(8) 0.50481(8) 0.07623(6) 0.0505(3) Uani 1 1 d . . .
S4 S 0.82459(8) 0.70864(8) 0.14359(6) 0.0485(3) Uani 1 1 d . . .
S5 S 0.92202(8) 0.76271(7) 0.34278(6) 0.0457(2) Uani 1 1 d . . .
S6 S 1.07720(8) 0.67471(7) 0.25341(5) 0.0430(2) Uani 1 1 d . . .
S7 S 1.16619(8) 0.46456(8) 0.25192(6) 0.0447(2) Uani 1 1 d . B .
S8 S 1.09799(8) 0.30518(8) 0.32748(6) 0.0459(3) Uani 1 1 d . B .
S12 S 0.87367(8) 0.36230(7) 0.38327(6) 0.0457(2) Uani 1 1 d . E .

loop_
_atom_site_aniso_label
_atom_site_aniso_U_11
_atom_site_aniso_U_22
_atom_site_aniso_U_33
_atom_site_aniso_U_23
_atom_site_aniso_U_13
_atom_site_aniso_U_12
Br4 0.0439(2) 0.0523(3) 0.0371(2) 0.01090(19) 0.01359(18) -0.00025(19)
Br1 0.0502(2) 0.0497(3) 0.0414(2) 0.00845(19) 0.00925(19) 0.0052(2)
Br2 0.0481(2) 0.0483(3) 0.0605(3) 0.0157(2) 0.0199(2) 0.0049(2)
Br3 0.0627(3) 0.0545(3) 0.0404(2) 0.0128(2) 0.0220(2) 0.0099(2)
C1 0.048(3) 0.081(4) 0.074(4) 0.012(3) 0.023(3) -0.010(3)
C2 0.126(7) 0.094(5) 0.177(9) 0.031(6) 0.084(7) -0.021(5)
C3 0.064(5) 0.142(8) 0.238(13) 0.041(8) 0.002(6) 0.031(5)
C4 0.065(3) 0.052(3) 0.063(3) 0.012(2) 0.015(3) 0.024(2)
C5 0.122(6) 0.095(5) 0.098(5) 0.006(4) 0.048(5) 0.054(5)
C6 0.109(6) 0.056(4) 0.159(8) 0.043(4) 0.034(5) 0.020(4)
C7 0.065(4) 0.124(6) 0.098(5) 0.032(4) 0.014(3) 0.022(4)
C8 0.098(6) 0.341(18) 0.201(12) 0.187(13) 0.034(7) 0.081(9)
C9 0.067(5) 0.350(18) 0.134(8) 0.079(10) 0.042(5) 0.033(8)
C10 0.151(8) 0.163(8) 0.083(5) 0.054(5) 0.069(5) 0.065(7)
C11 0.34(2) 0.238(15) 0.076(7) -0.033(8) 0.086(10) -0.017(14)
C12 0.230(14) 0.219(13) 0.179(11) 0.038(10) 0.135(11) -0.044(11)
C13 0.096(4) 0.034(2) 0.077(4) 0.012(2) 0.045(3) 0.012(3)
C14 0.100(5) 0.060(4) 0.127(6) 0.039(4) 0.040(4) 0.026(3)
C15 0.129(6) 0.050(3) 0.148(7) 0.032(4) 0.074(5) 0.004(4)
C16 0.051(3) 0.084(4) 0.071(4) -0.004(3) 0.017(3) -0.022(3)
C17 0.065(4) 0.122(7) 0.147(8) 0.008(6) 0.005(5) -0.001(4)
C18 0.090(5) 0.098(5) 0.130(7) -0.043(5) 0.020(5) -0.037(4)
C19 0.059(3) 0.126(5) 0.063(4) 0.017(3) 0.014(3) -0.002(3)
C20 0.219(12) 0.199(11) 0.075(5) 0.081(7) -0.011(6) 0.045(9)
C21 0.103(6) 0.144(7) 0.173(10) -0.029(7) 0.023(6) -0.010(6)
C22 0.092(5) 0.095(5) 0.106(5) 0.026(4) 0.037(4) 0.047(4)
C23 0.195(12) 0.099(7) 0.194(11) 0.015(6) 0.000(9) 0.065(7)
C24 0.072(7) 0.101(8) 0.26(2) 0.008(12) -0.007(9) 0.051(6)
C24' 0.072(7) 0.101(8) 0.26(2) 0.008(12) -0.007(9) 0.051(6)
C25 0.079(4) 0.104(5) 0.044(3) 0.016(3) 0.015(3) 0.006(3)
C26 0.155(8) 0.174(8) 0.055(4) 0.016(5) 0.048(5) 0.069(7)
C27 0.116(6) 0.106(5) 0.065(4) 0.028(4) 0.009(4) 0.014(4)
C31 0.095(4) 0.060(3) 0.035(2) 0.018(2) 0.017(3) 0.021(3)
C32 0.135(6) 0.100(5) 0.068(4) 0.049(4) 0.019(4) -0.004(4)
C33 0.086(5) 0.188(9) 0.064(4) 0.054(5) 0.000(4) -0.009(5)
C34 0.073(4) 0.108(5) 0.136(7) 0.072(5) 0.034(4) 0.016(4)
C35 0.080(8) 0.123(10) 0.27(2) 0.038(12) 0.083(11) -0.006(7)
C36 0.080(8) 0.123(10) 0.27(2) 0.038(12) 0.083(11) -0.006(7)
C35' 0.080(8) 0.24(2) 0.148(12) 0.018(13) 0.052(8) -0.050(11)
C36' 0.080(8) 0.24(2) 0.148(12) 0.018(13) 0.052(8) -0.050(11)
Cu9 0.0663(4) 0.0580(4) 0.0773(4) 0.0178(3) 0.0283(3) 0.0116(3)
Cu2 0.0588(4) 0.0639(4) 0.0569(4) 0.0009(3) 0.0126(3) 0.0105(3)
Cu1 0.0670(4) 0.0670(4) 0.0556(4) 0.0200(3) 0.0079(3) 0.0049(3)
Cu7 0.0780(4) 0.0518(3) 0.0574(4) 0.0185(3) 0.0281(3) 0.0175(3)
Cu4 0.0537(3) 0.0641(4) 0.0785(4) 0.0318(3) 0.0267(3) 0.0109(3)
Cu3 0.0654(4) 0.0524(4) 0.0786(4) 0.0102(3) 0.0345(3) 0.0015(3)
Cu8 0.0691(4) 0.0476(3) 0.0644(4) 0.0121(3) 0.0159(3) 0.0132(3)
Cu6 0.0967(5) 0.0537(4) 0.0542(4) 0.0150(3) 0.0291(3) 0.0053(3)
Cu5 0.0752(4) 0.0807(4) 0.0535(4) 0.0286(3) 0.0275(3) 0.0333(4)
Cu10 0.0521(3) 0.0543(3) 0.0474(3) 0.0139(3) 0.0171(3) 0.0024(3)
Cu11 0.0535(3) 0.0570(3) 0.0464(3) 0.0140(3) 0.0171(3) 0.0053(3)
F1 0.129(5) 0.326(10) 0.356(11) 0.219(9) 0.136(6) 0.121(6)
F2 0.155(6) 0.371(12) 0.219(8) 0.132(8) 0.072(6) 0.145(7)
F3 0.339(14) 0.66(3) 0.324(12) 0.386(17) 0.227(12) 0.335(17)
F4 0.163(6) 0.342(12) 0.290(10) 0.216(10) 0.084(7) 0.088(7)
F5 0.249(11) 0.159(7) 0.51(2) -0.102(10) -0.111(12) -0.006(7)
F6 0.253(12) 0.149(7) 0.57(2) -0.062(11) 0.097(13) -0.072(7)
O1 0.0440(17) 0.085(2) 0.0504(19) 0.0139(17) 0.0173(15) -0.0015(16)
O2 0.0555(18) 0.0432(17) 0.0533(18) 0.0080(14) 0.0106(15) 0.0157(14)
O3 0.058(2) 0.073(2) 0.074(2) 0.0233(19) 0.0140(18) 0.0220(18)
O4 0.081(3) 0.096(3) 0.0426(19) 0.0255(19) 0.0180(18) 0.003(2)
O5 0.083(2) 0.0350(16) 0.060(2) 0.0136(14) 0.0385(18) 0.0120(15)
O6 0.0569(19) 0.064(2) 0.0495(19) -0.0061(16) 0.0184(15) -0.0090(16)
O7 0.050(2) 0.134(4) 0.063(2) 0.050(2) 0.0005(17) -0.018(2)
O8 0.083(3) 0.066(2) 0.100(3) 0.033(2) 0.053(2) 0.029(2)
O9 0.070(2) 0.102(3) 0.0418(19) 0.0119(19) 0.0222(17) 0.012(2)
O10 0.085(3) 0.050(2) 0.127(4) 0.000(2) 0.003(3) 0.011(2)
O11 0.067(2) 0.0471(17) 0.0404(16) 0.0149(14) 0.0168(15) 0.0132(15)
O12 0.063(2) 0.072(2) 0.085(3) 0.031(2) 0.034(2) -0.0039(18)
P1 0.0405(6) 0.0414(6) 0.0409(6) 0.0087(5) 0.0151(5) 0.0060(5)
P2 0.0493(6) 0.0563(7) 0.0396(6) 0.0175(5) 0.0124(5) 0.0103(5)
P3 0.0510(6) 0.0350(5) 0.0409(6) 0.0066(5) 0.0183(5) 0.0012(5)
P4 0.0399(6) 0.0537(7) 0.0579(7) 0.0252(6) 0.0206(5) 0.0119(5)
P5 0.0579(7) 0.0521(7) 0.0385(6) 0.0027(5) 0.0142(5) 0.0100(6)
P6 0.0493(6) 0.0399(6) 0.0470(6) 0.0170(5) 0.0190(5) 0.0034(5)
P7 0.0788(12) 0.0937(14) 0.147(2) 0.0528(14) 0.0251(12) 0.0166(11)
S9 0.0506(6) 0.0621(7) 0.0437(6) 0.0115(5) 0.0173(5) 0.0131(5)
S10 0.0485(6) 0.0528(6) 0.0417(6) 0.0091(5) 0.0122(5) 0.0076(5)
S11 0.0536(6) 0.0392(6) 0.0426(6) 0.0098(5) 0.0121(5) 0.0021(5)
S1 0.0483(6) 0.0433(6) 0.0465(6) 0.0161(5) 0.0192(5) 0.0107(5)
S2 0.0465(6) 0.0504(6) 0.0435(6) 0.0154(5) 0.0137(5) 0.0064(5)
S3 0.0539(7) 0.0502(6) 0.0434(6) 0.0091(5) 0.0107(5) 0.0055(5)
S4 0.0522(6) 0.0500(6) 0.0451(6) 0.0157(5) 0.0148(5) 0.0033(5)
S5 0.0508(6) 0.0451(6) 0.0442(6) 0.0085(5) 0.0210(5) 0.0042(5)
S6 0.0499(6) 0.0385(5) 0.0428(6) 0.0082(5) 0.0188(5) 0.0054(5)
S7 0.0469(6) 0.0478(6) 0.0456(6) 0.0178(5) 0.0185(5) 0.0068(5)
S8 0.0449(6) 0.0504(6) 0.0478(6) 0.0195(5) 0.0164(5) 0.0045(5)
S12 0.0560(6) 0.0407(6) 0.0457(6) 0.0122(5) 0.0218(5) 0.0100(5)

loop_
_atom_type_symbol
_atom_type_description
_atom_type_scat_dispersion_real
_atom_type_scat_dispersion_imag
_atom_type_scat_source
C C 0.0033 0.0016 'International Tables Vol C Tables 4.2.6.8 and 6.1.1.4'
H H 0.0000 0.0000 'International Tables Vol C Tables 4.2.6.8 and 6.1.1.4'
O O 0.0106 0.0060 'International Tables Vol C Tables 4.2.6.8 and 6.1.1.4'
F F 0.0171 0.0103 'International Tables Vol C Tables 4.2.6.8 and 6.1.1.4'
P P 0.1023 0.0942 'International Tables Vol C Tables 4.2.6.8 and 6.1.1.4'
S S 0.1246 0.1234 'International Tables Vol C Tables 4.2.6.8 and 6.1.1.4'
Cu Cu 0.3201 1.2651 'International Tables Vol C Tables 4.2.6.8 and 6.1.1.4'
Br Br -0.2901 2.4595 'International Tables Vol C Tables 4.2.6.8 and 6.1.1.4'

loop_
_geom_angle_atom_site_label_1
_geom_angle_atom_site_label_2
_geom_angle_atom_site_label_3
_geom_angle
Cu8 Br4 Cu9 119.08(2)
Cu8 Br4 Cu7 119.92(2)
Cu9 Br4 Cu7 120.98(2)
Cu7 Br1 Cu3 79.31(3)
Cu7 Br1 Cu4 81.26(3)
Cu3 Br1 Cu4 93.24(3)
Cu8 Br2 Cu6 79.83(3)
Cu8 Br2 Cu5 79.67(3)
Cu6 Br2 Cu5 94.32(3)
Cu9 Br3 Cu2 80.28(3)
Cu9 Br3 Cu1 82.90(3)
Cu2 Br3 Cu1 95.44(3)
C3 C1 O1 107.7(6)
C3 C1 C2 114.4(6)
O1 C1 C2 109.9(6)
C3 C1 H1 108.2
O1 C1 H1 108.2
C2 C1 H1 108.2
C1 C2 H2A 109.5
C1 C2 H2B 109.5
H2A C2 H2B 109.5
C1 C2 H2C 109.5
H2A C2 H2C 109.5
H2B C2 H2C 109.5
C1 C3 H3A 109.5
C1 C3 H3B 109.5
H3A C3 H3B 109.5
C1 C3 H3C 109.5
H3A C3 H3C 109.5
H3B C3 H3C 109.5
C6 C4 C5 114.7(6)
C6 C4 O2 107.0(4)
C5 C4 O2 106.0(5)
C6 C4 H4 109.6
C5 C4 H4 109.6
O2 C4 H4 109.6
C4 C5 H5A 109.5
C4 C5 H5B 109.5
H5A C5 H5B 109.5
C4 C5 H5C 109.5
H5A C5 H5C 109.5
H5B C5 H5C 109.5
C4 C6 H6A 109.5
C4 C6 H6B 109.5
H6A C6 H6B 109.5
C4 C6 H6C 109.5
H6A C6 H6C 109.5
H6B C6 H6C 109.5
O3 C7 C9 107.1(6)
O3 C7 C8 110.3(7)
C9 C7 C8 114.1(8)
O3 C7 H7 108.4
C9 C7 H7 108.4
C8 C7 H7 108.4
C7 C8 H8A 109.5
C7 C8 H8B 109.5
H8A C8 H8B 109.5
C7 C8 H8C 109.5
H8A C8 H8C 109.5
H8B C8 H8C 109.5
C7 C9 H9A 109.5
C7 C9 H9B 109.5
H9A C9 H9B 109.5
C7 C9 H9C 109.5
H9A C9 H9C 109.5
H9B C9 H9C 109.5
O4 C10 C12 108.7(8)
O4 C10 C11 107.5(9)
C12 C10 C11 110.6(9)
O4 C10 H10 110.0
C12 C10 H10 110.0
C11 C10 H10 110.0
C10 C11 H11A 109.5
C10 C11 H11B 109.5
H11A C11 H11B 109.5
C10 C11 H11C 109.5
H11A C11 H11C 109.5
H11B C11 H11C 109.5
C10 C12 H12A 109.5
C10 C12 H12B 109.5
H12A C12 H12B 109.5
C10 C12 H12C 109.5
H12A C12 H12C 109.5
H12B C12 H12C 109.5
O5 C13 C15 106.8(4)
O5 C13 C14 109.5(5)
C15 C13 C14 114.9(5)
O5 C13 H13 108.5
C15 C13 H13 108.5
C14 C13 H13 108.5
C13 C14 H14A 109.5
C13 C14 H14B 109.5
H14A C14 H14B 109.5
C13 C14 H14C 109.5
H14A C14 H14C 109.5
H14B C14 H14C 109.5
C13 C15 H15A 109.5
C13 C15 H15B 109.5
H15A C15 H15B 109.5
C13 C15 H15C 109.5
H15A C15 H15C 109.5
H15B C15 H15C 109.5
O6 C16 C17 107.0(5)
O6 C16 C18 107.6(5)
C17 C16 C18 113.3(6)
O6 C16 H16 109.6
C17 C16 H16 109.6
C18 C16 H16 109.6
C16 C17 H17A 109.5
C16 C17 H17B 109.5
H17A C17 H17B 109.5
C16 C17 H17C 109.5
H17A C17 H17C 109.5
H17B C17 H17C 109.5
C16 C18 H18A 109.5
C16 C18 H18B 109.5
H18A C18 H18B 109.5
C16 C18 H18C 109.5
H18A C18 H18C 109.5
H18B C18 H18C 109.5
C21 C19 C20 113.2(7)
C21 C19 O7 108.9(7)
C20 C19 O7 103.3(6)
C21 C19 H19 110.4
C20 C19 H19 110.4
O7 C19 H19 110.4
C19 C20 H20A 109.5
C19 C20 H20B 109.5
H20A C20 H20B 109.5
C19 C20 H20C 109.5
H20A C20 H20C 109.5
H20B C20 H20C 109.5
C19 C21 H21A 109.5
C19 C21 H21B 109.5
H21A C21 H21B 109.5
C19 C21 H21C 109.5
H21A C21 H21C 109.5
H21B C21 H21C 109.5
C23 C22 O8 112.7(7)
C23 C22 C24 115.2(9)
O8 C22 C24 107.7(7)
C23 C22 C24' 79.7(11)
O8 C22 C24' 90.3(9)
C24 C22 C24' 51.5(11)
C23 C22 H22 106.9
O8 C22 H22 106.9
C24 C22 H22 106.9
C24' C22 H22 156.7
C22 C23 H23A 109.5
C22 C23 H23B 109.5
H23A C23 H23B 109.5
C22 C23 H23C 109.5
H23A C23 H23C 109.5
H23B C23 H23C 109.5
C22 C24 H24A 109.5
C22 C24 H24B 109.5
C22 C24 H24C 109.5
C22 C24' H24D 109.5
C22 C24' H24E 109.5
H24D C24' H24E 109.5
C22 C24' H24F 109.5
H24D C24' H24F 109.5
H24E C24' H24F 109.5
C27 C25 O9 108.4(5)
C27 C25 C26 111.6(6)
O9 C25 C26 105.3(5)
C27 C25 H25 110.5
O9 C25 H25 110.5
C26 C25 H25 110.5
C25 C26 H26A 109.5
C25 C26 H26B 109.5
H26A C26 H26B 109.5
C25 C26 H26C 109.5
H26A C26 H26C 109.5
H26B C26 H26C 109.5
C25 C27 H27A 109.5
C25 C27 H27B 109.5
H27A C27 H27B 109.5
C25 C27 H27C 109.5
H27A C27 H27C 109.5
H27B C27 H27C 109.5
O10 C28 C29 99.4(14)
O10 C28 C30 129(2)
C29 C28 C30 128(2)
O10 C28 H28 96.2
C29 C28 H28 96.2
C30 C28 H28 96.2
C28 C29 H29A 109.5
C28 C29 H29B 109.5
H29A C29 H29B 109.5
C28 C29 H29C 109.5
H29A C29 H29C 109.5
H29B C29 H29C 109.5
C28 C30 H30A 109.5
C28 C30 H30B 109.5
H30A C30 H30B 109.5
C28 C30 H30C 109.5
H30A C30 H30C 109.5
H30B C30 H30C 109.5
O10 C28' C29' 89.6(15)
O10 C28' C30' 99.0(18)
C29' C28' C30' 96(2)
O10 C28' H28' 121.7
C29' C28' H28' 121.7
C30' C28' H28' 121.7
C28' C29' H29D 109.5
C28' C29' H29E 109.5
H29D C29' H29E 109.5
C28' C29' H29F 109.5
H29D C29' H29F 109.5
H29E C29' H29F 109.5
C28' C30' H30D 109.5
C28' C30' H30E 109.5
H30D C30' H30E 109.5
C28' C30' H30F 109.5
H30D C30' H30F 109.5
H30E C30' H30F 109.5
C33 C31 O11 105.4(4)
C33 C31 C32 112.7(6)
O11 C31 C32 107.6(4)
C33 C31 H31 110.3
O11 C31 H31 110.3
C32 C31 H31 110.3
C31 C32 H32A 109.5
C31 C32 H32B 109.5
H32A C32 H32B 109.5
C31 C32 H32C 109.5
H32A C32 H32C 109.5
H32B C32 H32C 109.5
C31 C33 H33A 109.5
C31 C33 H33B 109.5
H33A C33 H33B 109.5
C31 C33 H33C 109.5
H33A C33 H33C 109.5
H33B C33 H33C 109.5
O12 C34 C36' 108.2(10)
O12 C34 C35 106.1(9)
C36' C34 C35 68.6(13)
O12 C34 C36 108.9(10)
C36' C34 C36 39.2(11)
C35 C34 C36 106.0(12)
O12 C34 C35' 108.3(10)
C36' C34 C35' 108.7(11)
C35 C34 C35' 43.3(12)
C36 C34 C35' 137.5(11)
O12 C34 H34 111.9
C36' C34 H34 137.5
C35 C34 H34 111.9
C36 C34 H34 111.9
C35' C34 H34 71.5
C34 C35 H35A 109.5
C34 C35 H35B 109.5
C34 C35 H35C 109.5
C34 C36 H36A 109.5
C34 C36 H36B 109.5
C34 C36 H36C 109.5
C34 C35' H35D 109.5
C34 C35' H35E 109.5
H35D C35' H35E 109.5
C34 C35' H35F 109.5
H35D C35' H35F 109.5
H35E C35' H35F 109.5
C34 C36' H36D 109.5
C34 C36' H36E 109.5
H36D C36' H36E 109.5
C34 C36' H36F 109.5
H36D C36' H36F 109.5
H36E C36' H36F 109.5
S3 Cu9 S10 104.98(5)
S3 Cu9 Br3 126.39(4)
S10 Cu9 Br3 123.71(4)
S3 Cu9 Br4 101.86(4)
S10 Cu9 Br4 99.74(4)
Br3 Cu9 Br4 91.47(3)
S4 Cu2 S6 119.00(5)
S4 Cu2 Br3 123.89(4)
S6 Cu2 Br3 112.61(4)
S4 Cu2 Cu10 47.67(3)
S6 Cu2 Cu10 95.07(3)
Br3 Cu2 Cu10 145.67(3)
S9 Cu1 S7 119.10(5)
S9 Cu1 Br3 119.11(4)
S7 Cu1 Br3 116.64(4)
S9 Cu1 Cu11 47.01(3)
S7 Cu1 Cu11 97.06(4)
Br3 Cu1 Cu11 141.77(3)
S7 Cu7 S6 99.71(4)
S7 Cu7 Br1 127.71(4)
S6 Cu7 Br1 127.96(4)
S7 Cu7 Br4 100.63(4)
S6 Cu7 Br4 98.40(4)
Br1 Cu7 Br4 93.09(2)
S5 Cu4 S1 119.76(5)
S5 Cu4 Br1 118.60(4)
S1 Cu4 Br1 116.62(4)
S8 Cu3 S12 118.17(5)
S8 Cu3 Br1 122.31(4)
S12 Cu3 Br1 114.35(4)
S1 Cu8 S12 100.10(5)
S1 Cu8 Br2 127.25(4)
S12 Cu8 Br2 127.40(4)
S1 Cu8 Br4 101.84(4)
S12 Cu8 Br4 99.89(4)
Br2 Cu8 Br4 92.16(3)
S2 Cu6 S3 117.51(5)
S2 Cu6 Br2 121.55(4)
S3 Cu6 Br2 115.00(4)
S11 Cu5 S10 120.74(5)
S11 Cu5 Br2 119.35(4)
S10 Cu5 Br2 112.79(4)
S11 Cu5 Cu11 48.89(3)
S10 Cu5 Cu11 96.84(4)
Br2 Cu5 Cu11 146.52(3)
S2 Cu10 S5 120.03(5)
S2 Cu10 S4 118.06(5)
S5 Cu10 S4 120.65(5)
S2 Cu10 Cu2 133.77(4)
S5 Cu10 Cu2 96.19(3)
S4 Cu10 Cu2 47.14(3)
S9 Cu11 S11 122.98(5)
S9 Cu11 S8 118.03(5)
S11 Cu11 S8 117.54(5)
S9 Cu11 Cu5 96.17(4)
S11 Cu11 Cu5 48.94(3)
S8 Cu11 Cu5 135.17(4)
S9 Cu11 Cu1 47.37(4)
S11 Cu11 Cu1 138.12(4)
S8 Cu11 Cu1 93.45(3)
Cu5 Cu11 Cu1 89.33(2)
C1 O1 P1 129.7(3)
C4 O2 P1 122.7(3)
C7 O3 P2 124.5(4)
C10 O4 P2 128.5(4)
C13 O5 P3 123.6(3)
C16 O6 P3 122.9(3)
C19 O7 P4 129.7(4)
C22 O8 P4 125.3(4)
C25 O9 P5 124.0(4)
C28' O10 C28 95.1(13)
C28' O10 P5 123.4(11)
C28 O10 P5 141.4(9)
C31 O11 P6 123.3(3)
C34 O12 P6 126.0(4)
O1 P1 O2 104.74(19)
O1 P1 S1 108.95(15)
O2 P1 S1 103.38(13)
O1 P1 S2 109.05(14)
O2 P1 S2 110.72(14)
S1 P1 S2 119.01(7)
O3 P2 O4 103.9(2)
O3 P2 S4 104.82(16)
O4 P2 S4 109.68(16)
O3 P2 S3 109.60(16)
O4 P2 S3 109.56(17)
S4 P2 S3 118.27(7)
O6 P3 O5 109.54(19)
O6 P3 S6 111.04(14)
O5 P3 S6 103.16(12)
O6 P3 S5 103.06(13)
O5 P3 S5 110.56(14)
S6 P3 S5 119.42(7)
O7 P4 O8 106.5(2)
O7 P4 S7 109.42(18)
O8 P4 S7 102.15(15)
O7 P4 S8 109.37(15)
O8 P4 S8 109.73(16)
S7 P4 S8 118.88(7)
O10 P5 O9 108.4(3)
O10 P5 S9 109.83(18)
O9 P5 S9 102.30(15)
O10 P5 S10 106.47(19)
O9 P5 S10 110.80(16)
S9 P5 S10 118.70(7)
O11 P6 O12 102.08(19)
O11 P6 S12 110.78(13)
O12 P6 S12 109.58(16)
O11 P6 S11 104.46(13)
O12 P6 S11 110.13(16)
S12 P6 S11 118.49(7)
F6 P7 F3 87.0(10)
F6 P7 F5 175.9(11)
F3 P7 F5 90.4(10)
F6 P7 F1 90.8(6)
F3 P7 F1 88.8(5)
F5 P7 F1 92.2(7)
F6 P7 F2 88.3(6)
F3 P7 F2 92.5(5)
F5 P7 F2 88.8(7)
F1 P7 F2 178.4(5)
F6 P7 F4 90.8(9)
F3 P7 F4 177.4(9)
F5 P7 F4 91.9(8)
F1 P7 F4 90.0(4)
F2 P7 F4 88.6(4)
P5 S9 Cu11 107.88(6)
P5 S9 Cu1 106.23(6)
Cu11 S9 Cu1 85.61(5)
P5 S10 Cu5 107.39(6)
P5 S10 Cu9 104.25(6)
Cu5 S10 Cu9 92.07(5)
P6 S11 Cu11 103.73(6)
P6 S11 Cu5 112.04(6)
Cu11 S11 Cu5 82.17(4)
P1 S1 Cu4 103.71(6)
P1 S1 Cu8 107.46(6)
Cu4 S1 Cu8 92.44(5)
P1 S2 Cu10 104.81(6)
P1 S2 Cu6 109.67(6)
Cu10 S2 Cu6 86.03(5)
P2 S3 Cu6 102.45(6)
P2 S3 Cu9 110.96(7)
Cu6 S3 Cu9 91.12(5)
P2 S4 Cu2 110.27(6)
P2 S4 Cu10 103.08(6)
Cu2 S4 Cu10 85.19(4)
P3 S5 Cu4 110.21(6)
P3 S5 Cu10 102.91(6)
Cu4 S5 Cu10 86.21(4)
P3 S6 Cu2 104.05(6)
P3 S6 Cu7 105.50(6)
Cu2 S6 Cu7 97.07(5)
P4 S7 Cu1 102.98(6)
P4 S7 Cu7 107.56(6)
Cu1 S7 Cu7 92.93(5)
P4 S8 Cu3 109.06(6)
P4 S8 Cu11 105.14(6)
Cu3 S8 Cu11 86.76(4)
P6 S12 Cu3 102.46(6)
P6 S12 Cu8 108.91(6)
Cu3 S12 Cu8 93.41(5)

loop_
_geom_bond_atom_site_label_1
_geom_bond_atom_site_label_2
_geom_bond_distance
Br4 Cu8 2.8132(8)
Br4 Cu9 2.8669(8)
Br4 Cu7 2.8684(8)
Br1 Cu7 2.4076(7)
Br1 Cu3 2.4430(8)
Br1 Cu4 2.4448(8)
Br2 Cu8 2.4272(8)
Br2 Cu6 2.4518(8)
Br2 Cu5 2.4682(8)
Br3 Cu9 2.4218(8)
Br3 Cu2 2.4276(8)
Br3 Cu1 2.4447(8)
C1 C3 1.458(9)
C1 O1 1.461(6)
C1 C2 1.477(9)
C1 H1 0.9800
C2 H2A 0.9600
C2 H2B 0.9600
C2 H2C 0.9600
C3 H3A 0.9600
C3 H3B 0.9600
C3 H3C 0.9600
C4 C6 1.478(8)
C4 C5 1.483(9)
C4 O2 1.490(5)
C4 H4 0.9800
C5 H5A 0.9600
C5 H5B 0.9600
C5 H5C 0.9600
C6 H6A 0.9600
C6 H6B 0.9600
C6 H6C 0.9600
C7 O3 1.435(7)
C7 C9 1.481(11)
C7 C8 1.511(11)
C7 H7 0.9800
C8 H8A 0.9600
C8 H8B 0.9600
C8 H8C 0.9600
C9 H9A 0.9600
C9 H9B 0.9600
C9 H9C 0.9600
C10 O4 1.392(8)
C10 C12 1.466(13)
C10 C11 1.479(13)
C10 H10 0.9800
C11 H11A 0.9600
C11 H11B 0.9600
C11 H11C 0.9600
C12 H12A 0.9600
C12 H12B 0.9600
C12 H12C 0.9600
C13 O5 1.480(5)
C13 C15 1.493(8)
C13 C14 1.498(9)
C13 H13 0.9800
C14 H14A 0.9600
C14 H14B 0.9600
C14 H14C 0.9600
C15 H15A 0.9600
C15 H15B 0.9600
C15 H15C 0.9600
C16 O6 1.479(6)
C16 C17 1.497(10)
C16 C18 1.500(8)
C16 H16 0.9800
C17 H17A 0.9600
C17 H17B 0.9600
C17 H17C 0.9600
C18 H18A 0.9600
C18 H18B 0.9600
C18 H18C 0.9600
C19 C21 1.457(11)
C19 C20 1.482(11)
C19 O7 1.487(7)
C19 H19 0.9800
C20 H20A 0.9600
C20 H20B 0.9600
C20 H20C 0.9600
C21 H21A 0.9600
C21 H21B 0.9600
C21 H21C 0.9600
C22 C23 1.425(12)
C22 O8 1.453(7)
C22 C24 1.525(8)
C22 C24' 1.80(4)
C22 H22 0.9800
C23 H23A 0.9600
C23 H23B 0.9600
C23 H23C 0.9600
C24 H24A 0.9600
C24 H24B 0.9600
C24 H24C 0.9600
C24' H24D 0.9600
C24' H24E 0.9600
C24' H24F 0.9600
C25 C27 1.465(9)
C25 O9 1.481(6)
C25 C26 1.513(9)
C25 H25 0.9800
C26 H26A 0.9600
C26 H26B 0.9600
C26 H26C 0.9600
C27 H27A 0.9600
C27 H27B 0.9600
C27 H27C 0.9600
C28 O10 1.452(9)
C28 C29 1.549(10)
C28 C30 1.595(10)
C28 H28 0.9800
C29 H29A 0.9600
C29 H29B 0.9600
C29 H29C 0.9600
C30 H30A 0.9600
C30 H30B 0.9600
C30 H30C 0.9600
C28' O10 1.444(10)
C28' C29' 1.515(10)
C28' C30' 1.543(10)
C28' H28' 0.9800
C29' H29D 0.9600
C29' H29E 0.9600
C29' H29F 0.9600
C30' H30D 0.9600
C30' H30E 0.9600
C30' H30F 0.9600
C31 C33 1.482(9)
C31 O11 1.501(5)
C31 C32 1.514(8)
C31 H31 0.9800
C32 H32A 0.9600
C32 H32B 0.9600
C32 H32C 0.9600
C33 H33A 0.9600
C33 H33B 0.9600
C33 H33C 0.9600
C34 O12 1.427(7)
C34 C36' 1.514(9)
C34 C35 1.525(9)
C34 C36 1.534(9)
C34 C35' 1.557(9)
C34 H34 0.9800
C35 H35A 0.9600
C35 H35B 0.9600
C35 H35C 0.9600
C36 H36A 0.9600
C36 H36B 0.9600
C36 H36C 0.9600
C35' H35D 0.9600
C35' H35E 0.9600
C35' H35F 0.9600
C36' H36D 0.9600
C36' H36E 0.9600
C36' H36F 0.9600
Cu9 S3 2.2648(13)
Cu9 S10 2.2801(14)
Cu2 S4 2.2355(13)
Cu2 S6 2.2649(13)
Cu2 Cu10 3.0387(8)
Cu1 S9 2.2514(14)
Cu1 S7 2.2655(13)
Cu1 Cu11 3.0509(9)
Cu7 S7 2.2711(13)
Cu7 S6 2.2768(12)
Cu4 S5 2.2494(13)
Cu4 S1 2.2642(12)
Cu3 S8 2.2547(13)
Cu3 S12 2.2624(13)
Cu8 S1 2.2736(13)
Cu8 S12 2.2953(13)
Cu6 S2 2.2508(13)
Cu6 S3 2.2623(13)
Cu5 S11 2.2483(12)
Cu5 S10 2.2693(13)
Cu5 Cu11 2.9541(9)
Cu10 S2 2.2479(12)
Cu10 S5 2.2500(13)
Cu10 S4 2.2545(12)
Cu11 S9 2.2384(13)
Cu11 S11 2.2467(13)
Cu11 S8 2.2591(13)
F1 P7 1.532(6)
F2 P7 1.536(7)
F3 P7 1.414(7)
F4 P7 1.555(8)
F5 P7 1.417(8)
F6 P7 1.401(9)
O1 P1 1.560(3)
O2 P1 1.562(3)
O3 P2 1.553(4)
O4 P2 1.564(3)
O5 P3 1.568(3)
O6 P3 1.559(3)
O7 P4 1.537(4)
O8 P4 1.583(4)
O9 P5 1.575(4)
O10 P5 1.557(4)
O11 P6 1.556(3)
O12 P6 1.557(3)
P1 S1 2.0194(15)
P1 S2 2.0213(15)
P2 S4 2.0215(17)
P2 S3 2.0249(17)
P3 S6 2.0080(15)
P3 S5 2.0244(15)
P4 S7 2.0027(16)
P4 S8 2.0227(15)
P5 S9 2.0138(17)
P5 S10 2.0175(17)
P6 S12 2.0168(16)
P6 S11 2.0257(16)
